data_4314166
loop_
_publ_author_name
'S. Sailaja'
'M. V. Rajasekharan'

_publ_section_title
;
 Synthesis and Structure of Coordination Polymers of Ag(I) with Isomeric
 (Aminomethyl)pyridines. Formation of A Novel Circular Helicate and 2-D
 Networks via Ag...Ag Contacts and Coordination Shell Expansion under
 Anion Control
;
_journal_name_full 'Inorganic Chemistry'
_journal_page_first 5675
_journal_page_last 5684
_journal_paper_doi 10.1021/ic0342292
_journal_volume 42
_journal_year 2003
_chemical_formula_moiety 'C18 H24 Ag2 N6, 2(F6 P)'
_chemical_formula_sum 'C18 H24 Ag2 F12 N6 P2'
_chemical_formula_weight 830.11
_chemical_name_systematic
; 
[tris(3-aminomethyl)pyridine]disilver(I) dihexafluorophosphate   
;
_space_group_IT_number 2
_symmetry_cell_setting triclinic
_symmetry_space_group_name_Hall '-P 1'
_symmetry_space_group_name_H-M 'P -1'
_atom_sites_solution_hydrogens geom
_atom_sites_solution_primary direct
_atom_sites_solution_secondary difmap
_audit_creation_method SHELXL-97
_cell_angle_alpha 81.018(7)
_cell_angle_beta 80.868(6)
_cell_angle_gamma 80.977(6)
_cell_formula_units_Z 2
_cell_length_a 10.4482(7)
_cell_length_b 11.1468(9)
_cell_length_c 12.2720(11)
_cell_measurement_reflns_used 25
_cell_measurement_temperature 293(2)
_cell_measurement_theta_max 12.09
_cell_measurement_theta_min 7.41
_cell_volume 1380.99(19)
_computing_cell_refinement 'CAD-4 Data Collection Software'
_computing_data_collection 'CAD-4 Data Collection Software'
_computing_data_reduction 'XTAL-3.5 (Hall et al., 1996)'
_computing_molecular_graphics 'ORTEP-III (Burnett & Johnson, 1996)'
_computing_publication_material 'SHELXS-97 (Sheldrick, 1997)'
_computing_structure_refinement 'SHELXL-97 (Sheldrick, 1997)'
_computing_structure_solution 'SHELXS-97 (Sheldrick, 1997)'
_diffrn_ambient_temperature 293(2)
_diffrn_measured_fraction_theta_full 0.998
_diffrn_measured_fraction_theta_max 0.998
_diffrn_measurement_device_type CAD-4
_diffrn_measurement_method \w-scans
_diffrn_radiation_monochromator graphite
_diffrn_radiation_source 'fine-focus sealed tube'
_diffrn_radiation_type MoK\a
_diffrn_radiation_wavelength 0.71073
_diffrn_reflns_av_R_equivalents 0.0072
_diffrn_reflns_av_sigmaI/netI 0.0331
_diffrn_reflns_limit_h_max 13
_diffrn_reflns_limit_h_min -4
_diffrn_reflns_limit_k_max 14
_diffrn_reflns_limit_k_min -14
_diffrn_reflns_limit_l_max 15
_diffrn_reflns_limit_l_min -15
_diffrn_reflns_number 6877
_diffrn_reflns_theta_full 27.47
_diffrn_reflns_theta_max 27.47
_diffrn_reflns_theta_min 1.70
_diffrn_standards_decay_% 0
_diffrn_standards_interval_time 60
_diffrn_standards_number 3
_exptl_absorpt_coefficient_mu 1.636
_exptl_absorpt_correction_T_max 0.9402
_exptl_absorpt_correction_T_min 0.8858
_exptl_absorpt_correction_type psi-scan
_exptl_absorpt_process_details 'North et al., 1968'
_exptl_crystal_colour colourless
_exptl_crystal_density_diffrn 1.996
_exptl_crystal_density_method 'not measured'
_exptl_crystal_description rectangular
_exptl_crystal_F_000 812
_exptl_crystal_size_max 0.30
_exptl_crystal_size_mid 0.25
_exptl_crystal_size_min 0.20
_refine_diff_density_max 0.801
_refine_diff_density_min -1.188
_refine_diff_density_rms 0.126
_refine_ls_extinction_method none
_refine_ls_goodness_of_fit_ref 1.038
_refine_ls_hydrogen_treatment mixed
_refine_ls_matrix_type full
_refine_ls_number_parameters 434
_refine_ls_number_reflns 6317
_refine_ls_number_restraints 57
_refine_ls_restrained_S_all 1.044
_refine_ls_R_factor_all 0.1004
_refine_ls_R_factor_gt 0.0569
_refine_ls_shift/su_max 0.027
_refine_ls_shift/su_mean 0.001
_refine_ls_structure_factor_coef Fsqd
_refine_ls_weighting_details 'calc w=1/[\s^2^(Fo^2^)+(0.1140P)^2^+0.0000P] where P=(Fo^2^+2Fc^2^)/3'
_refine_ls_weighting_scheme calc
_refine_ls_wR_factor_gt 0.1608
_refine_ls_wR_factor_ref 0.1733
_reflns_number_gt 4086
_reflns_number_total 6317
_reflns_threshold_expression >2sigma(I)
_cod_data_source_file ic0342292si20030302_045624_3.cif
_cod_data_source_block compound4
_cod_database_code 4314166

loop_
_symmetry_equiv_pos_as_xyz
'x, y, z'
'-x, -y, -z'

loop_
_atom_site_label
_atom_site_type_symbol
_atom_site_fract_x
_atom_site_fract_y
_atom_site_fract_z
_atom_site_U_iso_or_equiv
_atom_site_adp_type
_atom_site_occupancy
_atom_site_calc_flag
_atom_site_refinement_flags
_atom_site_disorder_assembly
_atom_site_disorder_group
Ag1 Ag 0.17937(5) 0.19846(5) 0.40328(4) 0.0825(2) Uani 1 d . . .
N1 N 0.2003(4) 0.1248(4) 0.2380(4) 0.0676(12) Uani 1 d . . .
C1 C 0.0955(4) 0.1466(5) 0.1847(4) 0.0596(12) Uani 1 d . . .
H1 H 0.0143 0.1664 0.2260 0.072 Uiso 1 calc R . .
C2 C 0.0996(5) 0.1418(4) 0.0721(5) 0.0551(11) Uani 1 d . . .
C3 C 0.2217(6) 0.1130(6) 0.0123(6) 0.0793(17) Uani 1 d . . .
H3 H 0.2305 0.1109 -0.0640 0.095 Uiso 1 calc R . .
C4 C 0.3292(6) 0.0877(7) 0.0670(8) 0.097(2) Uani 1 d . . .
H4 H 0.4113 0.0658 0.0279 0.117 Uiso 1 calc R . .
C5 C 0.3172(6) 0.0945(6) 0.1779(7) 0.0843(19) Uani 1 d . . .
H5 H 0.3917 0.0777 0.2132 0.101 Uiso 1 calc R . .
C6 C -0.0247(5) 0.1679(6) 0.0193(5) 0.0678(14) Uani 1 d D . .
H6A H -0.0011 0.1700 -0.0606 0.081 Uiso 1 calc R . .
H6B H -0.0745 0.1000 0.0454 0.081 Uiso 1 calc R . .
N2 N -0.1077(5) 0.2784(5) 0.0400(5) 0.0806(15) Uani 1 d D . .
HN2A H -0.133(6) 0.278(4) 0.113(2) 0.121 Uiso 1 d D . .
HN2B H -0.063(4) 0.3413(19) 0.020(5) 0.121 Uiso 1 d D . .
N3 N -0.3187(4) 0.2585(5) -0.1788(4) 0.0657(11) Uani 1 d . . .
C7 C -0.2088(5) 0.2348(7) -0.2484(5) 0.0778(17) Uani 1 d . . .
H7 H -0.1304 0.2304 -0.2202 0.093 Uiso 1 calc R . .
C8 C -0.2003(6) 0.2167(8) -0.3556(5) 0.087(2) Uani 1 d . . .
C9 C -0.3191(8) 0.2256(10) -0.3962(6) 0.116(3) Uani 1 d . . .
H9 H -0.3207 0.2170 -0.4701 0.139 Uiso 1 calc R . .
C10 C -0.4299(7) 0.2464(10) -0.3280(6) 0.115(3) Uani 1 d . . .
H10 H -0.5093 0.2492 -0.3542 0.138 Uiso 1 calc R . .
C11 C -0.4298(5) 0.2635(7) -0.2214(6) 0.0848(19) Uani 1 d . . .
H11 H -0.5093 0.2793 -0.1763 0.102 Uiso 1 calc R . .
C12 C -0.0743(9) 0.1680(11) -0.4184(7) 0.124(3) Uani 1 d D . .
H12A H -0.0109 0.1403 -0.3670 0.149 Uiso 1 calc R . .
H12B H -0.0872 0.0976 -0.4509 0.149 Uiso 1 calc R . .
N4 N -0.0288(9) 0.2463(11) -0.4950(10) 0.210(7) Uani 1 d D . .
HN4A H 0.037(12) 0.285(12) -0.484(8) 0.314 Uiso 1 d D . .
HN4B H -0.077(5) 0.305(10) -0.533(10) 0.314 Uiso 1 d D . .
Ag2 Ag -0.31336(4) 0.30921(4) -0.00704(3) 0.06910(18) Uani 1 d . . .
N5 N -0.5057(4) 0.3655(4) 0.0965(3) 0.0550(9) Uani 1 d . . .
C13 C -0.5095(5) 0.3680(5) 0.2062(4) 0.0534(11) Uani 1 d . . .
H13 H -0.4313 0.3479 0.2362 0.064 Uiso 1 calc R . .
C14 C -0.6232(5) 0.3988(5) 0.2774(4) 0.0558(11) Uani 1 d . . .
C15 C -0.7404(5) 0.4301(5) 0.2293(5) 0.0630(13) Uani 1 d . . .
H15 H -0.8191 0.4529 0.2729 0.076 Uiso 1 calc R . .
C16 C -0.7365(5) 0.4266(5) 0.1182(5) 0.0646(13) Uani 1 d . . .
H16 H -0.8131 0.4452 0.0857 0.078 Uiso 1 calc R . .
C17 C -0.6197(5) 0.3955(5) 0.0547(4) 0.0573(11) Uani 1 d . . .
H17 H -0.6189 0.3951 -0.0211 0.069 Uiso 1 calc R . .
C18 C -0.6209(7) 0.3917(6) 0.4011(5) 0.0772(16) Uani 1 d D . .
H18A H -0.5338 0.3997 0.4145 0.093 Uiso 1 calc R . .
H18B H -0.6812 0.4586 0.4297 0.093 Uiso 1 calc R . .
N6 N -0.6580(5) 0.2752(5) 0.4586(4) 0.0689(12) Uani 1 d D . .
HN6A H -0.595(4) 0.217(2) 0.448(4) 0.103 Uiso 1 d D . .
HN6B H -0.679(6) 0.280(3) 0.5299(17) 0.103 Uiso 1 d D . .
P1 P -0.84411(13) 0.46243(14) -0.25712(13) 0.0636(4) Uani 1 d D . .
F1A F -0.9566(12) 0.3964(17) -0.1981(16) 0.156(8) Uani 0.524(16) d PD . .
F1B F -0.9414(15) 0.4714(18) -0.1422(13) 0.166(8) Uani 0.476(16) d PD . .
F2A F -0.776(2) 0.459(2) -0.1611(13) 0.201(12) Uani 0.524(16) d PD . .
F2B F -0.7490(14) 0.508(2) -0.1925(17) 0.150(9) Uani 0.476(16) d PD . .
F3A F -0.7556(14) 0.3479(16) -0.2894(18) 0.165(7) Uani 0.524(16) d PD . .
F3B F -0.804(3) 0.3278(13) -0.224(3) 0.30(2) Uani 0.476(16) d PD . .
F4A F -0.9402(11) 0.5810(13) -0.2524(16) 0.131(6) Uani 0.524(16) d PD . .
F4B F -0.882(3) 0.6061(13) -0.2731(15) 0.158(10) Uani 0.476(16) d PD . .
F5A F -0.899(2) 0.4712(17) -0.3725(12) 0.172(9) Uani 0.524(16) d PD . .
F5B F -0.950(2) 0.435(3) -0.316(3) 0.28(2) Uani 0.476(16) d PD . .
F6A F -0.7375(17) 0.539(2) -0.3340(18) 0.192(9) Uani 0.524(16) d PD . .
F6B F -0.749(2) 0.457(3) -0.3585(11) 0.183(10) Uani 0.476(16) d PD . .
P2 P -0.29031(14) 0.03825(12) 0.31031(12) 0.0598(3) Uani 1 d . . .
F7 F -0.3348(9) -0.0878(5) 0.3244(7) 0.197(3) Uani 1 d . . .
F8 F -0.2375(7) 0.0054(5) 0.4264(4) 0.151(2) Uani 1 d . . .
F9 F -0.2377(6) 0.1654(5) 0.2964(5) 0.1362(19) Uani 1 d . . .
F10 F -0.4196(5) 0.1040(6) 0.3659(5) 0.149(2) Uani 1 d . . .
F11 F -0.3434(6) 0.0745(6) 0.1956(4) 0.1330(19) Uani 1 d . . .
F12 F -0.1569(5) -0.0214(5) 0.2477(4) 0.1246(17) Uani 1 d . . .

loop_
_atom_site_aniso_label
_atom_site_aniso_U_11
_atom_site_aniso_U_22
_atom_site_aniso_U_33
_atom_site_aniso_U_23
_atom_site_aniso_U_13
_atom_site_aniso_U_12
Ag1 0.0676(3) 0.1102(4) 0.0677(3) 0.0138(2) -0.0199(2) -0.0212(3)
N1 0.049(2) 0.066(3) 0.089(3) 0.003(2) -0.025(2) -0.006(2)
C1 0.037(2) 0.076(3) 0.066(3) -0.012(2) -0.007(2) -0.008(2)
C2 0.043(2) 0.051(3) 0.071(3) -0.013(2) -0.006(2) -0.0031(19)
C3 0.066(4) 0.078(4) 0.092(4) -0.037(3) 0.010(3) -0.001(3)
C4 0.051(3) 0.103(5) 0.136(7) -0.054(5) -0.003(4) 0.020(3)
C5 0.045(3) 0.075(4) 0.134(6) -0.016(4) -0.027(3) 0.006(3)
C6 0.057(3) 0.088(4) 0.064(3) -0.027(3) -0.017(2) -0.002(3)
N2 0.072(3) 0.067(3) 0.111(4) -0.026(3) -0.046(3) 0.011(2)
N3 0.054(2) 0.087(3) 0.060(2) -0.018(2) -0.0141(19) -0.009(2)
C7 0.048(3) 0.120(5) 0.069(3) -0.025(3) -0.016(3) -0.003(3)
C8 0.066(4) 0.131(6) 0.071(4) -0.047(4) -0.015(3) 0.010(4)
C9 0.084(5) 0.195(9) 0.082(5) -0.073(5) -0.037(4) 0.015(5)
C10 0.062(4) 0.210(10) 0.092(5) -0.066(6) -0.027(4) -0.016(5)
C11 0.046(3) 0.131(6) 0.085(4) -0.035(4) -0.007(3) -0.015(3)
C12 0.089(5) 0.176(9) 0.093(6) -0.015(6) 0.001(5) 0.009(6)
N4 0.088(6) 0.248(13) 0.225(12) 0.119(10) 0.025(7) -0.012(7)
Ag2 0.0501(2) 0.0947(4) 0.0600(3) -0.0105(2) -0.00758(17) -0.0021(2)
N5 0.0427(19) 0.063(2) 0.056(2) 0.0036(18) -0.0093(17) -0.0052(17)
C13 0.045(2) 0.062(3) 0.053(3) -0.001(2) -0.0110(19) -0.006(2)
C14 0.049(2) 0.060(3) 0.060(3) -0.007(2) -0.007(2) -0.012(2)
C15 0.045(2) 0.060(3) 0.076(3) -0.002(2) -0.002(2) 0.000(2)
C16 0.043(2) 0.068(3) 0.077(4) 0.012(3) -0.016(2) -0.005(2)
C17 0.054(3) 0.068(3) 0.049(2) 0.006(2) -0.016(2) -0.012(2)
C18 0.076(4) 0.089(4) 0.072(3) -0.032(3) -0.005(3) -0.012(3)
N6 0.066(3) 0.092(3) 0.048(2) -0.011(2) -0.011(2) -0.008(2)
P1 0.0464(7) 0.0689(9) 0.0783(9) -0.0266(7) -0.0081(6) 0.0000(6)
F1A 0.112(9) 0.163(14) 0.178(15) 0.057(12) -0.003(10) -0.064(9)
F1B 0.120(11) 0.196(16) 0.179(14) -0.074(13) 0.078(10) -0.060(11)
F2A 0.20(2) 0.32(3) 0.107(9) 0.000(12) -0.117(12) -0.037(16)
F2B 0.074(7) 0.208(16) 0.20(2) -0.107(15) -0.020(9) -0.033(9)
F3A 0.100(8) 0.145(14) 0.224(17) -0.066(12) 0.015(10) 0.063(8)
F3B 0.32(4) 0.059(7) 0.44(4) -0.014(14) 0.13(3) 0.035(12)
F4A 0.072(6) 0.098(10) 0.203(15) 0.006(9) -0.020(7) 0.026(6)
F4B 0.29(3) 0.068(6) 0.118(10) -0.016(6) -0.033(16) -0.024(12)
F5A 0.21(2) 0.201(14) 0.125(9) 0.040(10) -0.108(12) -0.061(13)
F5B 0.122(14) 0.35(4) 0.48(5) -0.31(4) -0.12(3) 0.013(19)
F6A 0.140(13) 0.26(2) 0.20(2) -0.048(15) 0.016(12) -0.109(15)
F6B 0.192(19) 0.28(3) 0.072(7) -0.071(12) 0.048(9) -0.042(18)
P2 0.0551(7) 0.0537(7) 0.0694(8) -0.0042(6) -0.0113(6) -0.0046(6)
F7 0.260(9) 0.103(4) 0.235(7) -0.019(4) 0.014(7) -0.101(5)
F8 0.214(7) 0.131(4) 0.103(4) -0.010(3) -0.073(4) 0.036(4)
F9 0.146(5) 0.094(3) 0.182(5) -0.009(3) -0.042(4) -0.046(3)
F10 0.095(3) 0.190(5) 0.133(4) -0.033(4) 0.023(3) 0.046(4)
F11 0.128(4) 0.170(5) 0.103(3) -0.039(3) -0.055(3) 0.033(4)
F12 0.087(3) 0.146(4) 0.130(4) -0.037(3) -0.006(3) 0.028(3)

loop_
_atom_type_symbol
_atom_type_description
_atom_type_scat_dispersion_real
_atom_type_scat_dispersion_imag
_atom_type_scat_source
C C 0.0033 0.0016 'International Tables Vol C Tables 4.2.6.8 and 6.1.1.4'
H H 0.0000 0.0000 'International Tables Vol C Tables 4.2.6.8 and 6.1.1.4'
N N 0.0061 0.0033 'International Tables Vol C Tables 4.2.6.8 and 6.1.1.4'
F F 0.0171 0.0103 'International Tables Vol C Tables 4.2.6.8 and 6.1.1.4'
P P 0.1023 0.0942 'International Tables Vol C Tables 4.2.6.8 and 6.1.1.4'
Ag Ag -0.8971 1.1015 'International Tables Vol C Tables 4.2.6.8 and 6.1.1.4'

loop_
_geom_angle_atom_site_label_1
_geom_angle_atom_site_label_2
_geom_angle_atom_site_label_3
_geom_angle
_geom_angle_site_symmetry_1
_geom_angle_site_symmetry_3
_geom_angle_publ_flag
N6 Ag1 N1 122.85(16) 1_655 . y
N6 Ag1 N4 114.7(4) 1_655 1_556 y
N1 Ag1 N4 120.7(4) . 1_556 y
C1 N1 C5 117.3(5) . . ?
C1 N1 Ag1 116.9(4) . . ?
C5 N1 Ag1 122.8(4) . . ?
N1 C1 C2 124.4(5) . . ?
C1 C2 C3 116.8(5) . . ?
C1 C2 C6 120.5(4) . . ?
C3 C2 C6 122.8(5) . . ?
C4 C3 C2 119.1(6) . . ?
C5 C4 C3 120.6(6) . . ?
N1 C5 C4 121.8(6) . . ?
N2 C6 C2 116.3(4) . . ?
C6 N2 Ag2 119.1(3) . . ?
C7 N3 C11 115.5(5) . . ?
C7 N3 Ag2 121.1(4) . . ?
C11 N3 Ag2 123.0(4) . . ?
N3 C7 C8 126.4(5) . . ?
C7 C8 C9 115.7(6) . . ?
C7 C8 C12 121.3(6) . . ?
C9 C8 C12 122.1(6) . . ?
C10 C9 C8 119.2(6) . . ?
C9 C10 C11 121.4(6) . . ?
N3 C11 C10 121.9(6) . . ?
N4 C12 C8 113.1(9) . . ?
C12 N4 Ag1 120.0(8) . 1_554 ?
N5 Ag2 N2 129.21(18) . . y
N5 Ag2 N3 117.92(15) . . y
N2 Ag2 N3 112.64(19) . . y
C17 N5 C13 117.1(4) . . ?
C17 N5 Ag2 123.4(3) . . ?
C13 N5 Ag2 119.5(3) . . ?
N5 C13 C14 123.9(4) . . ?
C13 C14 C15 116.8(5) . . ?
C13 C14 C18 120.8(5) . . ?
C15 C14 C18 122.3(5) . . ?
C16 C15 C14 119.2(5) . . ?
C15 C16 C17 119.7(5) . . ?
N5 C17 C16 123.2(5) . . ?
N6 C18 C14 110.2(5) . . ?
C18 N6 Ag1 118.8(4) . 1_455 ?
F2A P1 F6B 109.7(11) . . ?
F2A P1 F3B 76.4(15) . . ?
F6B P1 F3B 89.2(11) . . ?
F2A P1 F1A 98.0(10) . . ?
F6B P1 F1A 138.1(12) . . ?
F3B P1 F1A 67.0(12) . . ?
F2A P1 F5B 154.9(16) . . ?
F6B P1 F5B 91.2(13) . . ?
F3B P1 F5B 90.8(15) . . ?
F1A P1 F5B 57.0(13) . . ?
F2A P1 F3A 90.2(11) . . ?
F6B P1 F3A 54.8(10) . . ?
F3B P1 F3A 34.4(10) . . ?
F1A P1 F3A 95.6(10) . . ?
F5B P1 F3A 91.0(11) . . ?
F2A P1 F4A 102.5(12) . . ?
F6B P1 F4A 115.9(12) . . ?
F3B P1 F4A 152.9(12) . . ?
F1A P1 F4A 86.6(8) . . ?
F5B P1 F4A 79.2(11) . . ?
F3A P1 F4A 166.7(10) . . ?
F2A P1 F2B 26.2(12) . . ?
F6B P1 F2B 93.4(10) . . ?
F3B P1 F2B 96.2(14) . . ?
F1A P1 F2B 122.0(10) . . ?
F5B P1 F2B 171.7(10) . . ?
F3A P1 F2B 97.3(10) . . ?
F4A P1 F2B 92.6(10) . . ?
F2A P1 F4B 94.8(13) . . ?
F6B P1 F4B 96.2(12) . . ?
F3B P1 F4B 170.9(14) . . ?
F1A P1 F4B 112.5(11) . . ?
F5B P1 F4B 96.4(14) . . ?
F3A P1 F4B 150.3(11) . . ?
F4A P1 F4B 26.2(9) . . ?
F2B P1 F4B 76.2(11) . . ?
F2A P1 F5A 171.6(11) . . ?
F6B P1 F5A 62.2(10) . . ?
F3B P1 F5A 104.9(15) . . ?
F1A P1 F5A 90.1(9) . . ?
F5B P1 F5A 33.2(14) . . ?
F3A P1 F5A 86.7(10) . . ?
F4A P1 F5A 80.2(10) . . ?
F2B P1 F5A 146.8(10) . . ?
F4B P1 F5A 84.1(10) . . ?
F2A P1 F6A 90.0(11) . . ?
F6B P1 F6A 39.0(8) . . ?
F3B P1 F6A 117.6(12) . . ?
F1A P1 F6A 171.7(9) . . ?
F5B P1 F6A 115.1(15) . . ?
F3A P1 F6A 86.7(10) . . ?
F4A P1 F6A 89.3(9) . . ?
F2B P1 F6A 65.4(10) . . ?
F4B P1 F6A 64.1(11) . . ?
F5A P1 F6A 82.0(9) . . ?
F2A P1 F1B 66.8(10) . . ?
F6B P1 F1B 176.2(10) . . ?
F3B P1 F1B 91.3(12) . . ?
F1A P1 F1B 45.3(7) . . ?
F5B P1 F1B 92.5(12) . . ?
F3A P1 F1B 125.6(10) . . ?
F4A P1 F1B 64.4(9) . . ?
F2B P1 F1B 82.8(9) . . ?
F4B P1 F1B 82.8(9) . . ?
F5A P1 F1B 121.3(10) . . ?
F6A P1 F1B 138.1(10) . . ?
F1B F1A F5B 116.7(17) . . ?
F1B F1A P1 71.7(8) . . ?
F5B F1A P1 61.6(9) . . ?
F1B F1A F3B 100.6(15) . . ?
F5B F1A F3B 87.2(14) . . ?
P1 F1A F3B 56.3(8) . . ?
F1A F1B P1 63.1(7) . . ?
F1A F1B F4A 91.4(14) . . ?
P1 F1B F4A 55.6(7) . . ?
F1A F1B F2A 100.1(13) . . ?
P1 F1B F2A 52.5(6) . . ?
F4A F1B F2A 87.8(9) . . ?
F2B F2A P1 83.9(19) . . ?
F2B F2A F1B 116(3) . . ?
P1 F2A F1B 60.7(8) . . ?
F2A F2B P1 69.9(17) . . ?
F2A F2B F6A 125(2) . . ?
P1 F2B F6A 58.8(7) . . ?
F3B F3A F6B 132.4(17) . . ?
F3B F3A P1 71.8(12) . . ?
F6B F3A P1 60.6(8) . . ?
F3A F3B P1 73.9(15) . . ?
F3A F3B F1A 120(3) . . ?
P1 F3B F1A 56.7(7) . . ?
F4B F4A P1 80.4(18) . . ?
F4B F4A F1B 119(3) . . ?
P1 F4A F1B 60.0(6) . . ?
F4A F4B P1 73.4(17) . . ?
F4A F4B F6A 130(2) . . ?
P1 F4B F6A 58.8(8) . . ?
F5B F5A F6B 116(2) . . ?
F5B F5A P1 68.5(14) . . ?
F6B F5A P1 55.0(6) . . ?
F5A F5B F1A 139.7(19) . . ?
F5A F5B P1 78.3(15) . . ?
F1A F5B P1 61.4(9) . . ?
F6B F6A P1 63.2(10) . . ?
F6B F6A F4B 110.4(16) . . ?
P1 F6A F4B 57.2(7) . . ?
F6B F6A F2B 103.8(19) . . ?
P1 F6A F2B 55.7(8) . . ?
F4B F6A F2B 69.3(12) . . ?
F6A F6B F3A 125.4(19) . . ?
F6A F6B P1 77.7(11) . . ?
F3A F6B P1 64.6(8) . . ?
F6A F6B F5A 105(2) . . ?
F3A F6B F5A 92.2(14) . . ?
P1 F6B F5A 62.8(9) . . ?
F7 P2 F10 96.3(4) . . ?
F7 P2 F11 91.2(4) . . ?
F10 P2 F11 88.6(3) . . ?
F7 P2 F9 177.3(4) . . ?
F10 P2 F9 86.0(4) . . ?
F11 P2 F9 90.3(3) . . ?
F7 P2 F8 90.1(4) . . ?
F10 P2 F8 90.5(3) . . ?
F11 P2 F8 178.5(3) . . ?
F9 P2 F8 88.5(3) . . ?
F7 P2 F12 86.7(4) . . ?
F10 P2 F12 176.3(3) . . ?
F11 P2 F12 89.1(3) . . ?
F9 P2 F12 91.1(4) . . ?
F8 P2 F12 91.7(3) . . ?

loop_
_geom_bond_atom_site_label_1
_geom_bond_atom_site_label_2
_geom_bond_distance
_geom_bond_site_symmetry_2
_geom_bond_publ_flag
Ag1 N6 2.255(5) 1_655 y
Ag1 N1 2.271(5) . y
Ag1 N4 2.357(10) 1_556 y
N1 C1 1.335(6) . ?
N1 C5 1.346(8) . ?
C1 C2 1.385(7) . ?
C2 C3 1.385(8) . ?
C2 C6 1.510(7) . ?
C3 C4 1.369(10) . ?
C4 C5 1.361(11) . ?
C6 N2 1.424(8) . ?
N2 Ag2 2.274(5) . y
N3 C7 1.334(7) . ?
N3 C11 1.337(7) . ?
N3 Ag2 2.277(4) . y
C7 C8 1.349(8) . ?
C8 C9 1.393(9) . ?
C8 C12 1.485(10) . ?
C9 C10 1.328(11) . ?
C10 C11 1.352(9) . ?
C12 N4 1.266(12) . ?
N4 Ag1 2.357(10) 1_554 y
Ag2 N5 2.256(4) . y
N5 C17 1.345(6) . ?
N5 C13 1.345(6) . ?
C13 C14 1.389(7) . ?
C14 C15 1.414(7) . ?
C14 C18 1.512(8) . ?
C15 C16 1.365(8) . ?
C16 C17 1.366(7) . ?
C18 N6 1.455(9) . ?
N6 Ag1 2.255(5) 1_455 y
P1 F2A 1.464(10) . ?
P1 F6B 1.467(11) . ?
P1 F3B 1.504(14) . ?
P1 F1A 1.511(10) . ?
P1 F5B 1.513(14) . ?
P1 F3A 1.521(10) . ?
P1 F4A 1.533(11) . ?
P1 F2B 1.550(14) . ?
P1 F4B 1.577(14) . ?
P1 F5A 1.593(11) . ?
P1 F6A 1.605(13) . ?
P1 F1B 1.609(11) . ?
F1A F1B 1.204(19) . ?
F1A F5B 1.44(3) . ?
F1A F3B 1.66(3) . ?
F1B F4A 1.68(2) . ?
F1B F2A 1.70(2) . ?
F2A F2B 0.69(3) . ?
F2B F6A 1.71(3) . ?
F3A F3B 0.89(3) . ?
F3A F6B 1.38(3) . ?
F4A F4B 0.71(2) . ?
F4B F6A 1.69(3) . ?
F5A F5B 0.89(4) . ?
F5A F6B 1.58(3) . ?
F6A F6B 1.03(2) . ?
P2 F7 1.525(5) . ?
P2 F10 1.543(4) . ?
P2 F11 1.566(5) . ?
P2 F9 1.574(5) . ?
P2 F8 1.579(5) . ?
P2 F12 1.582(5) . ?

loop_
_geom_hbond_atom_site_label_D
_geom_hbond_atom_site_label_H
_geom_hbond_atom_site_label_A
_geom_hbond_distance_DH
_geom_hbond_distance_HA
_geom_hbond_distance_DA
_geom_hbond_angle_DHA
_geom_hbond_site_symmetry_A
N2 HN2A F4B 0.886(19) 2.55(5) 3.294(17) 142(5) 2_465
N2 HN2A F9 0.886(19) 2.58(3) 3.357(9) 147(5) .
N2 HN2B F1B 0.881(19) 2.56(4) 3.329(17) 146(6) 1_655
N4 HN4B F5A 0.88(10) 2.57(6) 3.343(18) 146(8) 2_464
N4 HN4B F4B 0.88(10) 2.51(9) 3.25(2) 143(13) 2_464
N6 HN6A F10 0.857(19) 2.25(2) 3.070(7) 161(4) .
N6 HN6B F3A 0.876(19) 2.43(3) 3.283(18) 165(4) 1_556
N6 HN6B F6B 0.876(19) 2.52(4) 3.194(18) 134(3) 1_556
N6 HN6B F7 0.876(19) 2.57(3) 3.116(9) 121(3) 2_456
